data_7212351
loop_
_publ_author_name
'Liao, Ju-Hsiou'
'Chen, Wan-Ting'
'Tsai, Cherng-Shiaw'
'Yang, Ching-Chun'
'Wang, Chih-Chieh'

_publ_section_title
;
 Synthesis, structure and hydrogen adsorption of a novel porous
 metal--organic framework, Mn9(btt)2(HCOO)12&#x00B7;0.7DMF&#x00B7;0.9H2O,
 where btt = 1,3,5-benzenetristetrazolate
;
_journal_issue 10
_journal_name_full CrystEngComm
_journal_page_first 3033
_journal_paper_doi 10.1039/b925769a
_journal_volume 12
_journal_year 2010
_chemical_formula_sum 'C2.5 H1.5 Mn0.75 N2 O2'
_chemical_formula_weight 132.76
_chemical_name_systematic
;
?
;
_space_group_IT_number 176
_symmetry_cell_setting hexagonal
_symmetry_space_group_name_Hall '-P 6c'
_symmetry_space_group_name_H-M 'P 63/m'
_atom_sites_solution_hydrogens geom
_atom_sites_solution_primary direct
_atom_sites_solution_secondary difmap
_audit_creation_method SHELXL-97
_cell_angle_alpha 90.00
_cell_angle_beta 90.00
_cell_angle_gamma 120.00
_cell_formula_units_Z 12
_cell_length_a 11.7410(6)
_cell_length_b 11.7410(6)
_cell_length_c 13.3199(13)
_cell_measurement_reflns_used 916
_cell_measurement_temperature 294(2)
_cell_measurement_theta_max 23.529
_cell_measurement_theta_min -23.529
_cell_volume 1590.16(19)
_computing_cell_refinement 'BRUKER SMART'
_computing_data_collection 'BRUKER SMART'
_computing_data_reduction 'BRUKER SAINT'
_computing_molecular_graphics Ortep-3
_computing_publication_material 'wingx publication routines (Farrugia, 1999)'
_computing_structure_refinement 'SHELXL-97 (Sheldrick, 1997)'
_computing_structure_solution 'SHELXS-97 (Sheldrick, 1990)'
_diffrn_ambient_temperature 294(2)
_diffrn_measured_fraction_theta_full 0.996
_diffrn_measured_fraction_theta_max 0.996
_diffrn_measurement_device_type 'Bruker Smart Apex'
_diffrn_measurement_method 'phi-omega scan'
_diffrn_radiation_monochromator graphite
_diffrn_radiation_source 'fine-focus sealed tube'
_diffrn_radiation_type MoK\a
_diffrn_radiation_wavelength 0.71073
_diffrn_reflns_av_R_equivalents 0.0327
_diffrn_reflns_av_sigmaI/netI 0.0148
_diffrn_reflns_limit_h_max 15
_diffrn_reflns_limit_h_min -15
_diffrn_reflns_limit_k_max 15
_diffrn_reflns_limit_k_min -15
_diffrn_reflns_limit_l_max 17
_diffrn_reflns_limit_l_min -17
_diffrn_reflns_number 18794
_diffrn_reflns_theta_full 28.26
_diffrn_reflns_theta_max 28.26
_diffrn_reflns_theta_min 2.00
_diffrn_standards_decay_% 0
_exptl_absorpt_coefficient_mu 1.810
_exptl_absorpt_correction_T_max 0.9246
_exptl_absorpt_correction_T_min 0.9038
_exptl_absorpt_correction_type empirical
_exptl_absorpt_process_details SADABS
_exptl_crystal_colour colorless
_exptl_crystal_density_diffrn 1.664
_exptl_crystal_density_method 'not measured'
_exptl_crystal_description 'hexagonal rod'
_exptl_crystal_F_000 783
_exptl_crystal_size_max 0.06
_exptl_crystal_size_mid 0.04
_exptl_crystal_size_min 0.04
_refine_diff_density_max 0.577
_refine_diff_density_min -0.780
_refine_diff_density_rms 0.085
_refine_ls_extinction_method none
_refine_ls_goodness_of_fit_ref 1.201
_refine_ls_hydrogen_treatment constr
_refine_ls_matrix_type full
_refine_ls_number_parameters 73
_refine_ls_number_reflns 1372
_refine_ls_number_restraints 0
_refine_ls_restrained_S_all 1.201
_refine_ls_R_factor_all 0.0524
_refine_ls_R_factor_gt 0.0490
_refine_ls_shift/su_max 0.000
_refine_ls_shift/su_mean 0.000
_refine_ls_structure_factor_coef Fsqd
_refine_ls_weighting_details 'calc w=1/[\s^2^(Fo^2^)+(0.0241P)^2^+4.0581P] where P=(Fo^2^+2Fc^2^)/3'
_refine_ls_weighting_scheme calc
_refine_ls_wR_factor_gt 0.1004
_refine_ls_wR_factor_ref 0.1019
_reflns_number_gt 1304
_reflns_number_total 1372
_reflns_threshold_expression >2sigma(I)
_cod_data_source_file b925769a.txt
_cod_data_source_block MnBTT
_cod_depositor_comments
;
The following automatic conversions were performed:

'_exptl_absorpt_correction_type' value 'Empirical' changed to
'empirical' according to
/home/saulius/struct/CIF-dictionaries/cif_core.dic dictionary named
'cif_core.dic' version 2.4.2 from 2011-04-26.

Automatic conversion script
Id: cif_fix_values 1891 2012-01-12 08:04:46Z andrius 
;
_cod_original_formula_sum 'C2.50 H1.50 Mn0.75 N2 O2'
_cod_database_code 7212351

loop_
_symmetry_equiv_pos_as_xyz
'x, y, z'
'-y, x-y, z'
'-x+y, -x, z'
'-x, -y, z+1/2'
'y, -x+y, z+1/2'
'x-y, x, z+1/2'
'-x, -y, -z'
'y, -x+y, -z'
'x-y, x, -z'
'x, y, -z-1/2'
'-y, x-y, -z-1/2'
'-x+y, -x, -z-1/2'

loop_
_atom_site_label
_atom_site_type_symbol
_atom_site_fract_x
_atom_site_fract_y
_atom_site_fract_z
_atom_site_U_iso_or_equiv
_atom_site_adp_type
_atom_site_occupancy
_atom_site_symmetry_multiplicity
_atom_site_calc_flag
_atom_site_refinement_flags
Mn1 Mn 0.5000 0.5000 0.5000 0.02216(18) Uani 1 2 d S
Mn2 Mn 0.3333 0.6667 0.39960(8) 0.0212(2) Uani 0.75 3 d SP
N1 N 0.5354(2) 0.5122(3) 0.66760(19) 0.0247(5) Uani 1 1 d .
N2 N 0.6047(3) 0.4566(3) 0.7018(2) 0.0288(6) Uani 1 1 d .
O1 O 0.2925(2) 0.3915(2) 0.5268(2) 0.0375(6) Uani 1 1 d .
O2 O 0.5021(2) 0.6872(2) 0.49332(19) 0.0302(5) Uani 1 1 d .
C1 C 0.4934(4) 0.5439(4) 0.7500 0.0197(8) Uani 1 2 d S
C2 C 0.4110(4) 0.6079(4) 0.7500 0.0201(8) Uani 1 2 d S
C3 C 0.2758(4) 0.5314(4) 0.7500 0.0221(8) Uani 1 2 d S
H3 H 0.2368 0.4403 0.7500 0.026 Uiso 1 2 calc SR
C4 C 0.1940(3) 0.4029(3) 0.5252(3) 0.0351(8) Uani 1 1 d .
H4 H 0.1174 0.3325 0.5507 0.042 Uiso 1 1 calc R

loop_
_atom_site_aniso_label
_atom_site_aniso_U_11
_atom_site_aniso_U_22
_atom_site_aniso_U_33
_atom_site_aniso_U_23
_atom_site_aniso_U_13
_atom_site_aniso_U_12
Mn1 0.0261(3) 0.0216(3) 0.0227(3) 0.0002(2) -0.0018(3) 0.0149(3)
Mn2 0.0174(3) 0.0174(3) 0.0288(5) 0.000 0.000 0.00871(14)
N1 0.0262(12) 0.0338(13) 0.0226(13) 0.0010(11) 0.0003(10) 0.0214(11)
N2 0.0351(14) 0.0350(14) 0.0255(13) -0.0039(11) 0.0017(11) 0.0244(12)
O1 0.0255(11) 0.0380(13) 0.0562(16) 0.0066(12) 0.0028(11) 0.0212(10)
O2 0.0294(11) 0.0208(10) 0.0420(14) -0.0034(9) -0.0017(10) 0.0138(9)
C1 0.0144(17) 0.0207(18) 0.0236(19) 0.000 0.000 0.0085(15)
C2 0.0237(19) 0.0220(19) 0.0186(18) 0.000 0.000 0.0144(16)
C3 0.0235(19) 0.0180(18) 0.024(2) 0.000 0.000 0.0097(16)
C4 0.0242(15) 0.0347(17) 0.045(2) 0.0087(15) 0.0041(14) 0.0140(14)

loop_
_atom_type_symbol
_atom_type_description
_atom_type_scat_dispersion_real
_atom_type_scat_dispersion_imag
_atom_type_scat_source
C C 0.0033 0.0016 'International Tables Vol C Tables 4.2.6.8 and 6.1.1.4'
H H 0.0000 0.0000 'International Tables Vol C Tables 4.2.6.8 and 6.1.1.4'
N N 0.0061 0.0033 'International Tables Vol C Tables 4.2.6.8 and 6.1.1.4'
O O 0.0106 0.0060 'International Tables Vol C Tables 4.2.6.8 and 6.1.1.4'
Mn Mn 0.3368 0.7283 'International Tables Vol C Tables 4.2.6.8 and 6.1.1.4'

loop_
_geom_angle_atom_site_label_1
_geom_angle_atom_site_label_2
_geom_angle_atom_site_label_3
_geom_angle
_geom_angle_site_symmetry_1
_geom_angle_site_symmetry_3
O1 Mn1 O1 180.0 7_666 .
O1 Mn1 O2 92.43(9) 7_666 7_666
O1 Mn1 O2 87.57(9) . 7_666
O1 Mn1 O2 87.57(9) 7_666 .
O1 Mn1 O2 92.43(9) . .
O2 Mn1 O2 180.0 7_666 .
O1 Mn1 N1 90.50(10) 7_666 .
O1 Mn1 N1 89.50(10) . .
O2 Mn1 N1 86.16(9) 7_666 .
O2 Mn1 N1 93.84(9) . .
O1 Mn1 N1 89.50(10) 7_666 7_666
O1 Mn1 N1 90.50(10) . 7_666
O2 Mn1 N1 93.84(9) 7_666 7_666
O2 Mn1 N1 86.16(9) . 7_666
N1 Mn1 N1 180.0 . 7_666
O2 Mn2 O2 92.20(9) 2_665 3_565
O2 Mn2 O2 92.20(9) 2_665 .
O2 Mn2 O2 92.20(9) 3_565 .
O2 Mn2 N2 96.79(9) 2_665 9_556
O2 Mn2 N2 81.78(9) 3_565 9_556
O2 Mn2 N2 169.34(8) . 9_556
O2 Mn2 N2 81.78(9) 2_665 8_566
O2 Mn2 N2 169.34(8) 3_565 8_566
O2 Mn2 N2 96.79(9) . 8_566
N2 Mn2 N2 90.16(10) 9_556 8_566
O2 Mn2 N2 169.34(9) 2_665 7_666
O2 Mn2 N2 96.79(9) 3_565 7_666
O2 Mn2 N2 81.78(9) . 7_666
N2 Mn2 N2 90.16(10) 9_556 7_666
N2 Mn2 N2 90.16(10) 8_566 7_666
C1 N1 N2 104.7(2) . .
C1 N1 Mn1 138.6(2) . .
N2 N1 Mn1 115.95(18) . .
N2 N2 N1 109.69(15) 10_557 .
N2 N2 Mn2 125.15(7) 10_557 7_666
N1 N2 Mn2 123.48(19) . 7_666
C4 O1 Mn1 141.7(2) . .
C4 O2 Mn1 121.7(2) 2_665 .
C4 O2 Mn2 127.1(2) 2_665 .
Mn1 O2 Mn2 110.38(9) . .
N1 C1 N1 111.1(3) 10_557 .
N1 C1 C2 124.43(17) 10_557 .
N1 C1 C2 124.43(17) . .
C3 C2 C3 119.2(4) . 2_665
C3 C2 C1 119.8(4) . .
C3 C2 C1 121.0(4) 2_665 .
C2 C3 C2 120.8(4) . 3_565
O1 C4 O2 127.5(3) . 3_565

loop_
_geom_bond_atom_site_label_1
_geom_bond_atom_site_label_2
_geom_bond_distance
_geom_bond_site_symmetry_2
Mn1 O1 2.140(2) 7_666
Mn1 O1 2.140(2) .
Mn1 O2 2.187(2) 7_666
Mn1 O2 2.187(2) .
Mn1 N1 2.262(3) .
Mn1 N1 2.262(3) 7_666
Mn2 O2 2.250(2) 2_665
Mn2 O2 2.250(2) 3_565
Mn2 O2 2.250(2) .
Mn2 N2 2.346(3) 9_556
Mn2 N2 2.346(3) 8_566
Mn2 N2 2.346(3) 7_666
N1 C1 1.331(3) .
N1 N2 1.351(3) .
N2 N2 1.285(5) 10_557
N2 Mn2 2.346(3) 7_666
O1 C4 1.229(4) .
O2 C4 1.247(4) 2_665
C1 N1 1.331(3) 10_557
C1 C2 1.492(5) .
C2 C3 1.379(6) .
C2 C3 1.393(6) 2_665
C3 C2 1.393(6) 3_565
C4 O2 1.247(4) 3_565
